data_7709592
loop_
_publ_author_name
'Rungthanaphatsophon, Pokpong'
'Rath, Nigam'
'Neely, Jamie'

_publ_section_title
;
 Iron(II) Complexes Supported by Pyrazolyl-Substituted Cyclopentadienyl
 Ligands: Synthesis and Characterization
;
_journal_name_full 'Dalton Transactions'
_journal_paper_doi 10.1039/D2DT00199C
_journal_year 2022
_chemical_formula_moiety 'C41 H54 Fe N4 O [+ solvent]'
_chemical_formula_sum 'C41 H54 Fe N4 O'
_chemical_formula_weight 674.73
_space_group_crystal_system orthorhombic
_space_group_IT_number 61
_space_group_name_Hall '-P 2ac 2ab'
_space_group_name_H-M_alt 'P b c a'
_atom_sites_solution_hydrogens geom
_atom_sites_solution_primary dual
_atom_sites_solution_secondary difmap
_audit_creation_method SHELXL-2018/3
_audit_update_record
;
2022-02-15 deposited with the CCDC.	2022-02-22 downloaded from the CCDC.
;
_cell_angle_alpha 90
_cell_angle_beta 90
_cell_angle_gamma 90
_cell_formula_units_Z 8
_cell_length_a 17.3309(5)
_cell_length_b 20.9805(6)
_cell_length_c 23.0522(7)
_cell_measurement_reflns_used 9899
_cell_measurement_temperature 100(2)
_cell_measurement_theta_max 74.62
_cell_measurement_theta_min 3.82
_cell_volume 8382.0(4)
_computing_cell_refinement 'SAINT V8.34A (Bruker AXS Inc., 2013)'
_computing_data_collection 'Bruker APEX2'
_computing_data_reduction 'SAINT V8.34A (Bruker AXS Inc., 2013)'
_computing_molecular_graphics 'Bruker SHELXTL'
_computing_publication_material 'APEX3 v2018.7--RC8 (Bruker AXS, 2018)'
_computing_structure_refinement 'SHELXL-2018/3 (Sheldrick, 2018)'
_computing_structure_solution 'SHELXT-2014 (Sheldrick, 2008)'
_diffrn_ambient_temperature 100(2)
_diffrn_detector_area_resol_mean 7.41
_diffrn_measured_fraction_theta_full 0.998
_diffrn_measured_fraction_theta_max 0.997
_diffrn_measurement_device_type 'Bruker D8 VENTURE'
_diffrn_measurement_method '\w and \f scans'
_diffrn_radiation_type CuK\a
_diffrn_radiation_wavelength 1.54178
_diffrn_reflns_av_R_equivalents 0.1055
_diffrn_reflns_av_unetI/netI 0.0473
_diffrn_reflns_Laue_measured_fraction_full 0.998
_diffrn_reflns_Laue_measured_fraction_max 0.997
_diffrn_reflns_limit_h_max 17
_diffrn_reflns_limit_h_min -21
_diffrn_reflns_limit_k_max 26
_diffrn_reflns_limit_k_min -25
_diffrn_reflns_limit_l_max 28
_diffrn_reflns_limit_l_min -25
_diffrn_reflns_number 76243
_diffrn_reflns_point_group_measured_fraction_full 0.998
_diffrn_reflns_point_group_measured_fraction_max 0.997
_diffrn_reflns_theta_full 67.679
_diffrn_reflns_theta_max 74.725
_diffrn_reflns_theta_min 3.824
_diffrn_source 'microfocus sealed tube'
_exptl_absorpt_coefficient_mu 3.123
_exptl_absorpt_correction_T_max 0.7742
_exptl_absorpt_correction_T_min 0.6528
_exptl_absorpt_correction_type multi-scan
_exptl_absorpt_process_details 'SADABS V2016/2 (Bruker AXS Inc.)'
_exptl_crystal_colour yellow
_exptl_crystal_density_diffrn 1.069
_exptl_crystal_density_method 'not measured'
_exptl_crystal_description rod
_exptl_crystal_F_000 2896
_exptl_crystal_size_max 0.102
_exptl_crystal_size_mid 0.047
_exptl_crystal_size_min 0.028
_refine_diff_density_max 0.568
_refine_diff_density_min -0.348
_refine_diff_density_rms 0.058
_refine_ls_extinction_method none
_refine_ls_goodness_of_fit_ref 1.028
_refine_ls_hydrogen_treatment constr
_refine_ls_matrix_type full
_refine_ls_number_parameters 435
_refine_ls_number_reflns 8562
_refine_ls_number_restraints 0
_refine_ls_restrained_S_all 1.028
_refine_ls_R_factor_all 0.0770
_refine_ls_R_factor_gt 0.0526
_refine_ls_shift/su_max 0.001
_refine_ls_shift/su_mean 0.000
_refine_ls_structure_factor_coef Fsqd
_refine_ls_weighting_details 'w=1/[\s^2^(Fo^2^)+(0.0421P)^2^+11.1433P] where P=(Fo^2^+2Fc^2^)/3'
_refine_ls_weighting_scheme calc
_refine_ls_wR_factor_gt 0.1123
_refine_ls_wR_factor_ref 0.1272
_reflns_Friedel_coverage 0.000
_reflns_number_gt 6499
_reflns_number_total 8562
_reflns_threshold_expression 'I > 2\s(I)'
_cod_data_source_file d2dt00199c2.cif
_cod_data_source_block j11119_sq
_cod_database_code 7709592
_shelx_shelxl_version_number 2018/3
_shelx_space_group_comment
; 
The symmetry employed for this shelxl refinement is uniquely defined 
by the following loop, which should always be used as a source of 
symmetry information in preference to the above space-group names. 
They are only intended as comments. 
;
_shelx_estimated_absorpt_t_min 0.741
_shelx_estimated_absorpt_t_max 0.918

loop_
_space_group_symop_operation_xyz
'x, y, z'
'-x+1/2, -y, z+1/2'
'-x, y+1/2, -z+1/2'
'x+1/2, -y+1/2, -z'
'-x, -y, -z'
'x-1/2, y, -z-1/2'
'x, -y-1/2, z-1/2'
'-x-1/2, y-1/2, z'

loop_
_atom_site_label
_atom_site_type_symbol
_atom_site_fract_x
_atom_site_fract_y
_atom_site_fract_z
_atom_site_U_iso_or_equiv
_atom_site_adp_type
_atom_site_occupancy
_atom_site_site_symmetry_order
_atom_site_calc_flag
_atom_site_refinement_flags_posn
_atom_site_refinement_flags_adp
_atom_site_refinement_flags_occupancy
_atom_site_disorder_assembly
_atom_site_disorder_group
Fe1 Fe 0.52827(2) 0.22976(2) 0.39542(2) 0.01806(10) Uani 1 1 d . . . . .
O1 O 0.42270(10) 0.21642(9) 0.40756(8) 0.0257(4) Uani 1 1 d . . . . .
N1 N 0.55314(11) 0.15853(9) 0.32730(9) 0.0182(4) Uani 1 1 d . . . . .
N2 N 0.60700(11) 0.17202(9) 0.28553(9) 0.0172(4) Uani 1 1 d . . . . .
N3 N 0.52245(11) 0.29434(9) 0.32098(9) 0.0171(4) Uani 1 1 d . . . . .
N4 N 0.56436(11) 0.27763(9) 0.27339(8) 0.0160(4) Uani 1 1 d . . . . .
C1 C 0.66369(14) 0.24701(12) 0.38867(11) 0.0191(5) Uani 1 1 d . . . . .
C2 C 0.65426(14) 0.18824(13) 0.41876(11) 0.0230(5) Uani 1 1 d . . . . .
H2 H 0.669833 0.147540 0.405004 0.028 Uiso 1 1 calc R U . . .
C3 C 0.61810(15) 0.20042(14) 0.47216(12) 0.0273(6) Uani 1 1 d . . . . .
H3 H 0.604816 0.169504 0.500563 0.033 Uiso 1 1 calc R U . . .
C4 C 0.60497(15) 0.26677(14) 0.47619(11) 0.0263(6) Uani 1 1 d . . . . .
H4 H 0.580952 0.288217 0.507673 0.032 Uiso 1 1 calc R U . . .
C5 C 0.63371(14) 0.29555(13) 0.42538(11) 0.0217(5) Uani 1 1 d . . . . .
H5 H 0.633159 0.339892 0.417040 0.026 Uiso 1 1 calc R U . . .
C6 C 0.69385(13) 0.25865(11) 0.32716(10) 0.0171(5) Uani 1 1 d . . . . .
C7 C 0.71756(14) 0.33003(11) 0.32417(11) 0.0188(5) Uani 1 1 d . . . . .
C8 C 0.67543(15) 0.37977(12) 0.29940(11) 0.0224(5) Uani 1 1 d . . . . .
H8 H 0.628708 0.370696 0.279490 0.027 Uiso 1 1 calc R U . . .
C9 C 0.70113(16) 0.44278(12) 0.30351(12) 0.0272(6) Uani 1 1 d . . . . .
H9 H 0.671776 0.475868 0.286052 0.033 Uiso 1 1 calc R U . . .
C10 C 0.76826(16) 0.45768(12) 0.33242(12) 0.0270(6) Uani 1 1 d . . . . .
H10 H 0.785528 0.500570 0.334875 0.032 Uiso 1 1 calc R U . . .
C11 C 0.81027(15) 0.40868(13) 0.35797(12) 0.0260(6) Uani 1 1 d . . . . .
H11 H 0.856255 0.418195 0.378668 0.031 Uiso 1 1 calc R U . . .
C12 C 0.78559(15) 0.34618(12) 0.35346(11) 0.0228(5) Uani 1 1 d . . . . .
H12 H 0.815583 0.313346 0.370683 0.027 Uiso 1 1 calc R U . . .
C13 C 0.76759(13) 0.21998(11) 0.31140(11) 0.0187(5) Uani 1 1 d . . . . .
C14 C 0.80709(15) 0.18147(12) 0.35059(12) 0.0245(5) Uani 1 1 d . . . . .
H14 H 0.786694 0.175233 0.388415 0.029 Uiso 1 1 calc R U . . .
C15 C 0.87622(16) 0.15191(14) 0.33511(13) 0.0312(6) Uani 1 1 d . . . . .
H15 H 0.902278 0.125790 0.362494 0.037 Uiso 1 1 calc R U . . .
C16 C 0.90710(15) 0.16019(13) 0.28052(13) 0.0284(6) Uani 1 1 d . . . . .
H16 H 0.953908 0.139527 0.270207 0.034 Uiso 1 1 calc R U . . .
C17 C 0.86940(15) 0.19893(12) 0.24063(12) 0.0247(6) Uani 1 1 d . . . . .
H17 H 0.890238 0.205082 0.202926 0.030 Uiso 1 1 calc R U . . .
C18 C 0.80097(14) 0.22851(11) 0.25654(11) 0.0204(5) Uani 1 1 d . . . . .
H18 H 0.775885 0.255471 0.229325 0.025 Uiso 1 1 calc R U . . .
C19 C 0.63246(13) 0.23816(11) 0.27887(10) 0.0161(5) Uani 1 1 d . . . . .
H19 H 0.659871 0.240529 0.240762 0.019 Uiso 1 1 calc R U . . .
C20 C 0.62320(14) 0.11968(11) 0.25251(11) 0.0187(5) Uani 1 1 d . . . . .
C21 C 0.58005(14) 0.07070(11) 0.27558(12) 0.0227(5) Uani 1 1 d . . . . .
H21 H 0.579287 0.027686 0.262722 0.027 Uiso 1 1 calc R U . . .
C22 C 0.53742(14) 0.09651(11) 0.32172(11) 0.0199(5) Uani 1 1 d . . . . .
C23 C 0.67305(14) 0.11965(11) 0.19919(11) 0.0214(5) Uani 1 1 d . . . . .
H23 H 0.693739 0.163674 0.193328 0.026 Uiso 1 1 calc R U . . .
C24 C 0.74137(15) 0.07390(13) 0.20668(13) 0.0282(6) Uani 1 1 d . . . . .
H24A H 0.770986 0.086016 0.241172 0.042 Uiso 1 1 calc R U . . .
H24B H 0.774680 0.076187 0.172384 0.042 Uiso 1 1 calc R U . . .
H24C H 0.722097 0.030279 0.211253 0.042 Uiso 1 1 calc R U . . .
C25 C 0.62482(17) 0.10147(14) 0.14580(12) 0.0328(6) Uani 1 1 d . . . . .
H25A H 0.606348 0.057560 0.149931 0.049 Uiso 1 1 calc R U . . .
H25B H 0.656741 0.104905 0.110849 0.049 Uiso 1 1 calc R U . . .
H25C H 0.580591 0.130360 0.142553 0.049 Uiso 1 1 calc R U . . .
C26 C 0.48080(15) 0.06437(12) 0.36135(12) 0.0244(6) Uani 1 1 d . . . . .
H26 H 0.441813 0.096817 0.373618 0.029 Uiso 1 1 calc R U . . .
C27 C 0.52135(18) 0.03952(15) 0.41606(14) 0.0374(7) Uani 1 1 d . . . . .
H27A H 0.560564 0.008108 0.405057 0.056 Uiso 1 1 calc R U . . .
H27B H 0.483336 0.019460 0.441686 0.056 Uiso 1 1 calc R U . . .
H27C H 0.546057 0.075133 0.436351 0.056 Uiso 1 1 calc R U . . .
C28 C 0.43839(18) 0.01111(14) 0.33004(15) 0.0384(7) Uani 1 1 d . . . . .
H28A H 0.414952 0.027887 0.294493 0.058 Uiso 1 1 calc R U . . .
H28B H 0.397974 -0.006062 0.355336 0.058 Uiso 1 1 calc R U . . .
H28C H 0.474897 -0.022853 0.320102 0.058 Uiso 1 1 calc R U . . .
C29 C 0.46705(14) 0.33358(11) 0.30162(11) 0.0191(5) Uani 1 1 d . . . . .
C30 C 0.47353(14) 0.34091(11) 0.24121(11) 0.0201(5) Uani 1 1 d . . . . .
H30 H 0.441738 0.366457 0.216999 0.024 Uiso 1 1 calc R U . . .
C31 C 0.53508(13) 0.30376(11) 0.22392(10) 0.0174(5) Uani 1 1 d . . . . .
C32 C 0.41015(16) 0.36261(13) 0.34294(12) 0.0269(6) Uani 1 1 d . . . . .
H32 H 0.386102 0.327278 0.365762 0.032 Uiso 1 1 calc R U . . .
C33 C 0.4508(2) 0.40641(19) 0.38508(16) 0.0518(10) Uani 1 1 d . . . . .
H33A H 0.488806 0.381995 0.407426 0.078 Uiso 1 1 calc R U . . .
H33B H 0.412971 0.425276 0.411567 0.078 Uiso 1 1 calc R U . . .
H33C H 0.477147 0.440335 0.363570 0.078 Uiso 1 1 calc R U . . .
C34 C 0.34618(15) 0.39721(13) 0.31080(13) 0.0291(6) Uani 1 1 d . . . . .
H34A H 0.367879 0.433756 0.289950 0.044 Uiso 1 1 calc R U . . .
H34B H 0.307480 0.412168 0.338647 0.044 Uiso 1 1 calc R U . . .
H34C H 0.321901 0.368040 0.283069 0.044 Uiso 1 1 calc R U . . .
C35 C 0.56728(14) 0.29081(12) 0.16454(11) 0.0214(5) Uani 1 1 d . . . . .
H35 H 0.584020 0.245215 0.163236 0.026 Uiso 1 1 calc R U . . .
C36 C 0.63732(16) 0.33237(14) 0.15000(12) 0.0290(6) Uani 1 1 d . . . . .
H36A H 0.622023 0.377342 0.150096 0.043 Uiso 1 1 calc R U . . .
H36B H 0.656988 0.320863 0.111545 0.043 Uiso 1 1 calc R U . . .
H36C H 0.677745 0.325506 0.179058 0.043 Uiso 1 1 calc R U . . .
C37 C 0.50373(17) 0.30004(16) 0.11884(12) 0.0351(7) Uani 1 1 d . . . . .
H37A H 0.458996 0.273699 0.128925 0.053 Uiso 1 1 calc R U . . .
H37B H 0.523293 0.287336 0.080668 0.053 Uiso 1 1 calc R U . . .
H37C H 0.488351 0.344975 0.117781 0.053 Uiso 1 1 calc R U . . .
C38 C 0.36602(16) 0.21301(13) 0.45072(12) 0.0270(6) Uani 1 1 d . . . . .
C39 C 0.3699(2) 0.27071(15) 0.49080(14) 0.0437(8) Uani 1 1 d . . . . .
H39A H 0.420395 0.271936 0.509941 0.066 Uiso 1 1 calc R U . . .
H39B H 0.329214 0.267577 0.520165 0.066 Uiso 1 1 calc R U . . .
H39C H 0.362682 0.309724 0.468060 0.066 Uiso 1 1 calc R U . . .
C40 C 0.28773(17) 0.2105(2) 0.42047(16) 0.0522(10) Uani 1 1 d . . . . .
H40A H 0.280991 0.248728 0.396636 0.078 Uiso 1 1 calc R U . . .
H40B H 0.246680 0.208456 0.449651 0.078 Uiso 1 1 calc R U . . .
H40C H 0.285263 0.172540 0.395712 0.078 Uiso 1 1 calc R U . . .
C41 C 0.3772(2) 0.15302(15) 0.48692(14) 0.0440(8) Uani 1 1 d . . . . .
H41A H 0.371371 0.115385 0.462129 0.066 Uiso 1 1 calc R U . . .
H41B H 0.338410 0.151818 0.517859 0.066 Uiso 1 1 calc R U . . .
H41C H 0.428898 0.153261 0.504089 0.066 Uiso 1 1 calc R U . . .

loop_
_atom_site_aniso_label
_atom_site_aniso_U_11
_atom_site_aniso_U_22
_atom_site_aniso_U_33
_atom_site_aniso_U_23
_atom_site_aniso_U_13
_atom_site_aniso_U_12
Fe1 0.01428(18) 0.01974(18) 0.02016(19) 0.00066(15) 0.00086(16) -0.00029(15)
O1 0.0178(9) 0.0337(10) 0.0255(9) -0.0022(8) 0.0054(7) -0.0020(7)
N1 0.0097(9) 0.0206(10) 0.0242(11) 0.0006(8) 0.0024(8) -0.0012(8)
N2 0.0117(10) 0.0176(10) 0.0223(10) -0.0011(8) 0.0024(8) -0.0001(8)
N3 0.0139(10) 0.0173(9) 0.0202(10) 0.0006(8) 0.0032(8) 0.0021(8)
N4 0.0114(9) 0.0185(9) 0.0181(10) -0.0007(8) 0.0008(8) 0.0008(8)
C1 0.0132(11) 0.0224(12) 0.0216(12) -0.0009(10) -0.0014(10) -0.0024(9)
C2 0.0166(12) 0.0275(13) 0.0248(13) 0.0027(11) -0.0024(10) -0.0005(10)
C3 0.0193(13) 0.0391(15) 0.0234(13) 0.0076(12) -0.0004(11) -0.0024(11)
C4 0.0157(13) 0.0435(16) 0.0195(12) -0.0032(12) 0.0000(10) -0.0031(11)
C5 0.0146(12) 0.0282(13) 0.0222(13) -0.0019(10) -0.0016(10) -0.0028(10)
C6 0.0096(11) 0.0207(12) 0.0210(12) 0.0003(9) -0.0022(9) -0.0014(9)
C7 0.0164(12) 0.0199(12) 0.0201(12) -0.0015(10) 0.0040(10) -0.0018(9)
C8 0.0178(13) 0.0208(12) 0.0286(13) 0.0009(10) -0.0010(11) -0.0028(10)
C9 0.0253(14) 0.0211(12) 0.0353(15) 0.0028(11) 0.0003(12) -0.0016(11)
C10 0.0304(15) 0.0182(12) 0.0324(14) -0.0026(11) 0.0027(12) -0.0079(11)
C11 0.0181(13) 0.0289(14) 0.0310(14) -0.0046(11) -0.0016(11) -0.0060(11)
C12 0.0174(12) 0.0244(13) 0.0267(13) -0.0025(10) 0.0003(11) 0.0002(10)
C13 0.0116(11) 0.0172(11) 0.0274(13) -0.0025(10) -0.0007(10) -0.0010(9)
C14 0.0195(13) 0.0275(13) 0.0265(13) -0.0005(11) -0.0025(11) 0.0016(11)
C15 0.0203(14) 0.0360(15) 0.0374(16) 0.0017(12) -0.0061(12) 0.0079(12)
C16 0.0128(12) 0.0318(14) 0.0407(16) -0.0078(12) -0.0016(11) 0.0047(11)
C17 0.0172(12) 0.0233(12) 0.0335(15) -0.0040(11) 0.0033(11) -0.0039(10)
C18 0.0141(12) 0.0201(11) 0.0271(13) -0.0002(10) 0.0004(10) -0.0033(9)
C19 0.0129(11) 0.0165(11) 0.0191(11) 0.0010(9) 0.0004(9) -0.0004(9)
C20 0.0137(11) 0.0160(11) 0.0264(12) -0.0017(10) -0.0004(10) 0.0027(9)
C21 0.0171(12) 0.0158(11) 0.0351(14) -0.0022(10) -0.0004(11) 0.0024(9)
C22 0.0139(12) 0.0183(11) 0.0275(13) 0.0008(10) -0.0025(10) -0.0004(9)
C23 0.0197(13) 0.0182(11) 0.0264(13) -0.0018(10) 0.0024(11) -0.0003(10)
C24 0.0209(14) 0.0249(13) 0.0388(16) -0.0051(12) 0.0084(12) 0.0023(11)
C25 0.0321(16) 0.0382(16) 0.0282(15) -0.0063(12) -0.0008(12) -0.0034(13)
C26 0.0158(12) 0.0191(12) 0.0382(15) 0.0019(11) 0.0058(11) -0.0011(10)
C27 0.0338(17) 0.0370(16) 0.0414(17) 0.0142(14) 0.0074(14) 0.0012(13)
C28 0.0312(16) 0.0277(14) 0.056(2) -0.0010(14) 0.0108(15) -0.0103(12)
C29 0.0149(12) 0.0183(11) 0.0241(12) 0.0000(10) -0.0001(10) -0.0003(9)
C30 0.0163(12) 0.0207(11) 0.0233(13) 0.0026(10) -0.0015(10) 0.0016(10)
C31 0.0129(11) 0.0189(11) 0.0205(12) 0.0016(9) -0.0013(9) -0.0013(9)
C32 0.0250(14) 0.0284(14) 0.0271(14) 0.0030(11) 0.0069(11) 0.0103(11)
C33 0.0398(19) 0.067(2) 0.048(2) -0.0313(18) -0.0129(16) 0.0257(17)
C34 0.0208(14) 0.0276(14) 0.0390(16) -0.0002(12) 0.0036(12) 0.0064(11)
C35 0.0188(13) 0.0250(12) 0.0203(12) -0.0010(10) -0.0010(10) 0.0042(10)
C36 0.0231(14) 0.0364(15) 0.0274(14) 0.0039(12) 0.0064(12) 0.0017(12)
C37 0.0291(15) 0.0525(19) 0.0238(14) -0.0019(13) -0.0020(12) 0.0064(14)
C38 0.0234(14) 0.0330(14) 0.0247(13) -0.0027(11) 0.0027(11) -0.0001(11)
C39 0.062(2) 0.0378(17) 0.0312(16) -0.0045(13) 0.0125(15) 0.0006(16)
C40 0.0177(15) 0.094(3) 0.0449(19) -0.0030(19) 0.0065(14) 0.0021(17)
C41 0.057(2) 0.0404(17) 0.0350(17) 0.0048(14) 0.0147(16) -0.0022(16)

loop_
_atom_type_symbol
_atom_type_description
_atom_type_scat_dispersion_real
_atom_type_scat_dispersion_imag
_atom_type_scat_source
C C 0.0181 0.0091 'International Tables Vol C Tables 4.2.6.8 and 6.1.1.4'
H H 0.0000 0.0000 'International Tables Vol C Tables 4.2.6.8 and 6.1.1.4'
N N 0.0311 0.0180 'International Tables Vol C Tables 4.2.6.8 and 6.1.1.4'
O O 0.0492 0.0322 'International Tables Vol C Tables 4.2.6.8 and 6.1.1.4'
Fe Fe -1.1336 3.1974 'International Tables Vol C Tables 4.2.6.8 and 6.1.1.4'

loop_
_geom_angle_atom_site_label_1
_geom_angle_atom_site_label_2
_geom_angle_atom_site_label_3
_geom_angle
_geom_angle_site_symmetry_1
_geom_angle_site_symmetry_3
_geom_angle_publ_flag
O1 Fe1 N3 99.48(8) . . ?
O1 Fe1 N1 101.29(8) . . ?
N3 Fe1 N1 82.57(7) . . ?
O1 Fe1 C1 175.15(8) . . ?
N3 Fe1 C1 84.26(8) . . ?
N1 Fe1 C1 82.19(8) . . ?
O1 Fe1 C5 142.16(8) . . ?
N3 Fe1 C5 84.51(8) . . ?
N1 Fe1 C5 116.51(8) . . ?
C1 Fe1 C5 34.69(8) . . ?
O1 Fe1 C2 142.90(9) . . ?
N3 Fe1 C2 116.12(8) . . ?
N1 Fe1 C2 74.80(8) . . ?
C1 Fe1 C2 34.58(8) . . ?
C5 Fe1 C2 56.79(9) . . ?
O1 Fe1 C4 118.07(8) . . ?
N3 Fe1 C4 115.50(9) . . ?
N1 Fe1 C4 131.12(8) . . ?
C1 Fe1 C4 57.24(8) . . ?
C5 Fe1 C4 34.07(9) . . ?
C2 Fe1 C4 56.36(9) . . ?
O1 Fe1 C3 118.58(8) . . ?
N3 Fe1 C3 139.05(8) . . ?
N1 Fe1 C3 102.74(9) . . ?
C1 Fe1 C3 57.01(9) . . ?
C5 Fe1 C3 56.48(9) . . ?
C2 Fe1 C3 33.68(9) . . ?
C4 Fe1 C3 33.88(10) . . ?
C38 O1 Fe1 143.10(17) . . ?
C22 N1 N2 105.81(19) . . ?
C22 N1 Fe1 133.42(17) . . ?
N2 N1 Fe1 119.49(14) . . ?
C20 N2 N1 111.44(19) . . ?
C20 N2 C19 129.9(2) . . ?
N1 N2 C19 118.33(18) . . ?
C29 N3 N4 105.77(19) . . ?
C29 N3 Fe1 132.36(16) . . ?
N4 N3 Fe1 116.59(14) . . ?
N3 N4 C31 111.83(18) . . ?
N3 N4 C19 120.79(19) . . ?
C31 N4 C19 127.4(2) . . ?
C5 C1 C2 106.7(2) . . ?
C5 C1 C6 124.2(2) . . ?
C2 C1 C6 128.9(2) . . ?
C5 C1 Fe1 73.13(14) . . ?
C2 C1 Fe1 73.93(14) . . ?
C6 C1 Fe1 114.93(15) . . ?
C3 C2 C1 108.7(2) . . ?
C3 C2 Fe1 74.10(15) . . ?
C1 C2 Fe1 71.49(14) . . ?
C3 C2 H2 125.7 . . ?
C1 C2 H2 125.7 . . ?
Fe1 C2 H2 120.5 . . ?
C2 C3 C4 108.0(2) . . ?
C2 C3 Fe1 72.22(15) . . ?
C4 C3 Fe1 72.30(15) . . ?
C2 C3 H3 126.0 . . ?
C4 C3 H3 126.0 . . ?
Fe1 C3 H3 121.2 . . ?
C5 C4 C3 108.1(2) . . ?
C5 C4 Fe1 72.03(14) . . ?
C3 C4 Fe1 73.82(15) . . ?
C5 C4 H4 126.0 . . ?
C3 C4 H4 126.0 . . ?
Fe1 C4 H4 120.0 . . ?
C4 C5 C1 108.5(2) . . ?
C4 C5 Fe1 73.90(14) . . ?
C1 C5 Fe1 72.19(14) . . ?
C4 C5 H5 125.8 . . ?
C1 C5 H5 125.8 . . ?
Fe1 C5 H5 119.9 . . ?
C1 C6 C7 106.56(19) . . ?
C1 C6 C13 114.41(19) . . ?
C7 C6 C13 105.94(18) . . ?
C1 C6 C19 112.02(18) . . ?
C7 C6 C19 113.83(19) . . ?
C13 C6 C19 104.10(18) . . ?
C8 C7 C12 117.2(2) . . ?
C8 C7 C6 126.9(2) . . ?
C12 C7 C6 115.7(2) . . ?
C7 C8 C9 120.8(2) . . ?
C7 C8 H8 119.6 . . ?
C9 C8 H8 119.6 . . ?
C10 C9 C8 121.1(3) . . ?
C10 C9 H9 119.4 . . ?
C8 C9 H9 119.4 . . ?
C9 C10 C11 118.7(2) . . ?
C9 C10 H10 120.7 . . ?
C11 C10 H10 120.7 . . ?
C12 C11 C10 120.5(2) . . ?
C12 C11 H11 119.8 . . ?
C10 C11 H11 119.8 . . ?
C11 C12 C7 121.7(2) . . ?
C11 C12 H12 119.1 . . ?
C7 C12 H12 119.1 . . ?
C14 C13 C18 117.2(2) . . ?
C14 C13 C6 123.7(2) . . ?
C18 C13 C6 118.9(2) . . ?
C13 C14 C15 121.0(3) . . ?
C13 C14 H14 119.5 . . ?
C15 C14 H14 119.5 . . ?
C16 C15 C14 120.7(3) . . ?
C16 C15 H15 119.6 . . ?
C14 C15 H15 119.6 . . ?
C15 C16 C17 119.7(2) . . ?
C15 C16 H16 120.2 . . ?
C17 C16 H16 120.2 . . ?
C18 C17 C16 119.2(3) . . ?
C18 C17 H17 120.4 . . ?
C16 C17 H17 120.4 . . ?
C17 C18 C13 122.3(2) . . ?
C17 C18 H18 118.9 . . ?
C13 C18 H18 118.9 . . ?
N4 C19 N2 107.80(18) . . ?
N4 C19 C6 116.73(18) . . ?
N2 C19 C6 112.48(18) . . ?
N4 C19 H19 106.4 . . ?
N2 C19 H19 106.4 . . ?
C6 C19 H19 106.4 . . ?
N2 C20 C21 105.8(2) . . ?
N2 C20 C23 125.1(2) . . ?
C21 C20 C23 128.9(2) . . ?
C20 C21 C22 106.9(2) . . ?
C20 C21 H21 126.6 . . ?
C22 C21 H21 126.6 . . ?
N1 C22 C21 110.0(2) . . ?
N1 C22 C26 120.8(2) . . ?
C21 C22 C26 129.2(2) . . ?
C20 C23 C24 110.6(2) . . ?
C20 C23 C25 110.0(2) . . ?
C24 C23 C25 110.8(2) . . ?
C20 C23 H23 108.4 . . ?
C24 C23 H23 108.4 . . ?
C25 C23 H23 108.4 . . ?
C23 C24 H24A 109.5 . . ?
C23 C24 H24B 109.5 . . ?
H24A C24 H24B 109.5 . . ?
C23 C24 H24C 109.5 . . ?
H24A C24 H24C 109.5 . . ?
H24B C24 H24C 109.5 . . ?
C23 C25 H25A 109.5 . . ?
C23 C25 H25B 109.5 . . ?
H25A C25 H25B 109.5 . . ?
C23 C25 H25C 109.5 . . ?
H25A C25 H25C 109.5 . . ?
H25B C25 H25C 109.5 . . ?
C22 C26 C28 111.0(2) . . ?
C22 C26 C27 110.7(2) . . ?
C28 C26 C27 111.2(2) . . ?
C22 C26 H26 107.9 . . ?
C28 C26 H26 107.9 . . ?
C27 C26 H26 107.9 . . ?
C26 C27 H27A 109.5 . . ?
C26 C27 H27B 109.5 . . ?
H27A C27 H27B 109.5 . . ?
C26 C27 H27C 109.5 . . ?
H27A C27 H27C 109.5 . . ?
H27B C27 H27C 109.5 . . ?
C26 C28 H28A 109.5 . . ?
C26 C28 H28B 109.5 . . ?
H28A C28 H28B 109.5 . . ?
C26 C28 H28C 109.5 . . ?
H28A C28 H28C 109.5 . . ?
H28B C28 H28C 109.5 . . ?
N3 C29 C30 109.9(2) . . ?
N3 C29 C32 120.6(2) . . ?
C30 C29 C32 129.6(2) . . ?
C31 C30 C29 106.6(2) . . ?
C31 C30 H30 126.7 . . ?
C29 C30 H30 126.7 . . ?
N4 C31 C30 105.9(2) . . ?
N4 C31 C35 123.4(2) . . ?
C30 C31 C35 130.7(2) . . ?
C29 C32 C33 110.4(2) . . ?
C29 C32 C34 111.4(2) . . ?
C33 C32 C34 111.3(2) . . ?
C29 C32 H32 107.9 . . ?
C33 C32 H32 107.9 . . ?
C34 C32 H32 107.9 . . ?
C32 C33 H33A 109.5 . . ?
C32 C33 H33B 109.5 . . ?
H33A C33 H33B 109.5 . . ?
C32 C33 H33C 109.5 . . ?
H33A C33 H33C 109.5 . . ?
H33B C33 H33C 109.5 . . ?
C32 C34 H34A 109.5 . . ?
C32 C34 H34B 109.5 . . ?
H34A C34 H34B 109.5 . . ?
C32 C34 H34C 109.5 . . ?
H34A C34 H34C 109.5 . . ?
H34B C34 H34C 109.5 . . ?
C31 C35 C36 113.0(2) . . ?
C31 C35 C37 109.6(2) . . ?
C36 C35 C37 110.3(2) . . ?
C31 C35 H35 107.9 . . ?
C36 C35 H35 107.9 . . ?
C37 C35 H35 107.9 . . ?
C35 C36 H36A 109.5 . . ?
C35 C36 H36B 109.5 . . ?
H36A C36 H36B 109.5 . . ?
C35 C36 H36C 109.5 . . ?
H36A C36 H36C 109.5 . . ?
H36B C36 H36C 109.5 . . ?
C35 C37 H37A 109.5 . . ?
C35 C37 H37B 109.5 . . ?
H37A C37 H37B 109.5 . . ?
C35 C37 H37C 109.5 . . ?
H37A C37 H37C 109.5 . . ?
H37B C37 H37C 109.5 . . ?
O1 C38 C41 110.0(2) . . ?
O1 C38 C39 111.0(2) . . ?
C41 C38 C39 108.6(2) . . ?
O1 C38 C40 107.5(2) . . ?
C41 C38 C40 109.5(3) . . ?
C39 C38 C40 110.1(3) . . ?
C38 C39 H39A 109.5 . . ?
C38 C39 H39B 109.5 . . ?
H39A C39 H39B 109.5 . . ?
C38 C39 H39C 109.5 . . ?
H39A C39 H39C 109.5 . . ?
H39B C39 H39C 109.5 . . ?
C38 C40 H40A 109.5 . . ?
C38 C40 H40B 109.5 . . ?
H40A C40 H40B 109.5 . . ?
C38 C40 H40C 109.5 . . ?
H40A C40 H40C 109.5 . . ?
H40B C40 H40C 109.5 . . ?
C38 C41 H41A 109.5 . . ?
C38 C41 H41B 109.5 . . ?
H41A C41 H41B 109.5 . . ?
C38 C41 H41C 109.5 . . ?
H41A C41 H41C 109.5 . . ?
H41B C41 H41C 109.5 . . ?

loop_
_geom_bond_atom_site_label_1
_geom_bond_atom_site_label_2
_geom_bond_distance
_geom_bond_site_symmetry_2
_geom_bond_publ_flag
Fe1 O1 1.8719(18) . ?
Fe1 N3 2.189(2) . ?
Fe1 N1 2.210(2) . ?
Fe1 C1 2.380(2) . ?
Fe1 C5 2.392(2) . ?
Fe1 C2 2.412(3) . ?
Fe1 C4 2.416(3) . ?
Fe1 C3 2.436(3) . ?
O1 C38 1.400(3) . ?
N1 C22 1.336(3) . ?
N1 N2 1.371(3) . ?
N2 C20 1.365(3) . ?
N2 C19 1.464(3) . ?
N3 C29 1.341(3) . ?
N3 N4 1.362(3) . ?
N4 C31 1.363(3) . ?
N4 C19 1.447(3) . ?
C1 C5 1.423(4) . ?
C1 C2 1.424(4) . ?
C1 C6 1.531(3) . ?
C2 C3 1.405(4) . ?
C2 H2 0.9500 . ?
C3 C4 1.414(4) . ?
C3 H3 0.9500 . ?
C4 C5 1.409(4) . ?
C4 H4 0.9500 . ?
C5 H5 0.9500 . ?
C6 C7 1.554(3) . ?
C6 C13 1.557(3) . ?
C6 C19 1.599(3) . ?
C7 C8 1.396(3) . ?
C7 C12 1.400(3) . ?
C8 C9 1.398(3) . ?
C8 H8 0.9500 . ?
C9 C10 1.377(4) . ?
C9 H9 0.9500 . ?
C10 C11 1.391(4) . ?
C10 H10 0.9500 . ?
C11 C12 1.383(4) . ?
C11 H11 0.9500 . ?
C12 H12 0.9500 . ?
C13 C14 1.392(4) . ?
C13 C18 1.402(3) . ?
C14 C15 1.396(4) . ?
C14 H14 0.9500 . ?
C15 C16 1.379(4) . ?
C15 H15 0.9500 . ?
C16 C17 1.390(4) . ?
C16 H16 0.9500 . ?
C17 C18 1.388(3) . ?
C17 H17 0.9500 . ?
C18 H18 0.9500 . ?
C19 H19 1.0000 . ?
C20 C21 1.378(3) . ?
C20 C23 1.502(3) . ?
C21 C22 1.404(4) . ?
C21 H21 0.9500 . ?
C22 C26 1.501(3) . ?
C23 C24 1.534(4) . ?
C23 C25 1.536(4) . ?
C23 H23 1.0000 . ?
C24 H24A 0.9800 . ?
C24 H24B 0.9800 . ?
C24 H24C 0.9800 . ?
C25 H25A 0.9800 . ?
C25 H25B 0.9800 . ?
C25 H25C 0.9800 . ?
C26 C28 1.520(4) . ?
C26 C27 1.535(4) . ?
C26 H26 1.0000 . ?
C27 H27A 0.9800 . ?
C27 H27B 0.9800 . ?
C27 H27C 0.9800 . ?
C28 H28A 0.9800 . ?
C28 H28B 0.9800 . ?
C28 H28C 0.9800 . ?
C29 C30 1.406(3) . ?
C29 C32 1.500(3) . ?
C30 C31 1.380(3) . ?
C30 H30 0.9500 . ?
C31 C35 1.503(3) . ?
C32 C33 1.512(4) . ?
C32 C34 1.518(4) . ?
C32 H32 1.0000 . ?
C33 H33A 0.9800 . ?
C33 H33B 0.9800 . ?
C33 H33C 0.9800 . ?
C34 H34A 0.9800 . ?
C34 H34B 0.9800 . ?
C34 H34C 0.9800 . ?
C35 C36 1.532(4) . ?
C35 C37 1.536(4) . ?
C35 H35 1.0000 . ?
C36 H36A 0.9800 . ?
C36 H36B 0.9800 . ?
C36 H36C 0.9800 . ?
C37 H37A 0.9800 . ?
C37 H37B 0.9800 . ?
C37 H37C 0.9800 . ?
C38 C41 1.522(4) . ?
C38 C39 1.525(4) . ?
C38 C40 1.526(4) . ?
C39 H39A 0.9800 . ?
C39 H39B 0.9800 . ?
C39 H39C 0.9800 . ?
C40 H40A 0.9800 . ?
C40 H40B 0.9800 . ?
C40 H40C 0.9800 . ?
C41 H41A 0.9800 . ?
C41 H41B 0.9800 . ?
C41 H41C 0.9800 . ?

loop_
_geom_hbond_atom_site_label_D
_geom_hbond_atom_site_label_H
_geom_hbond_atom_site_label_A
_geom_hbond_distance_DH
_geom_hbond_distance_HA
_geom_hbond_distance_DA
_geom_hbond_angle_DHA
_geom_hbond_site_symmetry_A
_geom_hbond_publ_flag
C26 H26 O1 1.00 2.65 3.511(3) 144.4 . yes
C32 H32 O1 1.00 2.60 3.417(3) 139.2 . yes

loop_
_geom_torsion_atom_site_label_1
_geom_torsion_atom_site_label_2
_geom_torsion_atom_site_label_3
_geom_torsion_atom_site_label_4
_geom_torsion
_geom_torsion_site_symmetry_1
_geom_torsion_site_symmetry_2
_geom_torsion_site_symmetry_3
_geom_torsion_site_symmetry_4
_geom_torsion_publ_flag
N3 Fe1 O1 C38 -135.8(3) . . . . ?
N1 Fe1 O1 C38 139.9(3) . . . . ?
C5 Fe1 O1 C38 -42.6(3) . . . . ?
C2 Fe1 O1 C38 60.3(3) . . . . ?
C4 Fe1 O1 C38 -10.1(3) . . . . ?
C3 Fe1 O1 C38 28.5(3) . . . . ?
C22 N1 N2 C20 2.2(3) . . . . ?
Fe1 N1 N2 C20 170.94(15) . . . . ?
C22 N1 N2 C19 176.6(2) . . . . ?
Fe1 N1 N2 C19 -14.7(3) . . . . ?
C29 N3 N4 C31 -2.1(3) . . . . ?
Fe1 N3 N4 C31 155.51(15) . . . . ?
C29 N3 N4 C19 176.3(2) . . . . ?
Fe1 N3 N4 C19 -26.2(2) . . . . ?
C5 C1 C2 C3 1.0(3) . . . . ?
C6 C1 C2 C3 -174.6(2) . . . . ?
Fe1 C1 C2 C3 -65.27(18) . . . . ?
C5 C1 C2 Fe1 66.29(16) . . . . ?
C6 C1 C2 Fe1 -109.3(2) . . . . ?
C1 C2 C3 C4 -0.3(3) . . . . ?
Fe1 C2 C3 C4 -63.91(18) . . . . ?
C1 C2 C3 Fe1 63.58(17) . . . . ?
C2 C3 C4 C5 -0.5(3) . . . . ?
Fe1 C3 C4 C5 -64.36(17) . . . . ?
C2 C3 C4 Fe1 63.86(18) . . . . ?
C3 C4 C5 C1 1.1(3) . . . . ?
Fe1 C4 C5 C1 -64.40(17) . . . . ?
C3 C4 C5 Fe1 65.54(18) . . . . ?
C2 C1 C5 C4 -1.3(3) . . . . ?
C6 C1 C5 C4 174.6(2) . . . . ?
Fe1 C1 C5 C4 65.51(17) . . . . ?
C2 C1 C5 Fe1 -66.84(17) . . . . ?
C6 C1 C5 Fe1 109.1(2) . . . . ?
C5 C1 C6 C7 23.6(3) . . . . ?
C2 C1 C6 C7 -161.5(2) . . . . ?
Fe1 C1 C6 C7 109.49(17) . . . . ?
C5 C1 C6 C13 140.3(2) . . . . ?
C2 C1 C6 C13 -44.7(3) . . . . ?
Fe1 C1 C6 C13 -133.79(16) . . . . ?
C5 C1 C6 C19 -101.5(3) . . . . ?
C2 C1 C6 C19 73.4(3) . . . . ?
Fe1 C1 C6 C19 -15.6(2) . . . . ?
C1 C6 C7 C8 -101.2(3) . . . . ?
C13 C6 C7 C8 136.6(3) . . . . ?
C19 C6 C7 C8 22.8(3) . . . . ?
C1 C6 C7 C12 73.6(3) . . . . ?
C13 C6 C7 C12 -48.7(3) . . . . ?
C19 C6 C7 C12 -162.5(2) . . . . ?
C12 C7 C8 C9 0.6(4) . . . . ?
C6 C7 C8 C9 175.3(2) . . . . ?
C7 C8 C9 C10 -0.5(4) . . . . ?
C8 C9 C10 C11 -0.3(4) . . . . ?
C9 C10 C11 C12 1.1(4) . . . . ?
C10 C11 C12 C7 -1.0(4) . . . . ?
C8 C7 C12 C11 0.2(4) . . . . ?
C6 C7 C12 C11 -175.1(2) . . . . ?
C1 C6 C13 C14 -4.6(3) . . . . ?
C7 C6 C13 C14 112.5(3) . . . . ?
C19 C6 C13 C14 -127.2(2) . . . . ?
C1 C6 C13 C18 -178.4(2) . . . . ?
C7 C6 C13 C18 -61.3(3) . . . . ?
C19 C6 C13 C18 59.1(3) . . . . ?
C18 C13 C14 C15 -1.1(4) . . . . ?
C6 C13 C14 C15 -175.0(2) . . . . ?
C13 C14 C15 C16 0.0(4) . . . . ?
C14 C15 C16 C17 0.7(4) . . . . ?
C15 C16 C17 C18 -0.2(4) . . . . ?
C16 C17 C18 C13 -1.0(4) . . . . ?
C14 C13 C18 C17 1.6(4) . . . . ?
C6 C13 C18 C17 175.8(2) . . . . ?
N3 N4 C19 N2 78.9(2) . . . . ?
C31 N4 C19 N2 -103.1(2) . . . . ?
N3 N4 C19 C6 -48.8(3) . . . . ?
C31 N4 C19 C6 129.2(2) . . . . ?
C20 N2 C19 N4 121.6(2) . . . . ?
N1 N2 C19 N4 -51.6(3) . . . . ?
C20 N2 C19 C6 -108.3(3) . . . . ?
N1 N2 C19 C6 78.5(2) . . . . ?
C1 C6 C19 N4 70.6(3) . . . . ?
C7 C6 C19 N4 -50.4(3) . . . . ?
C13 C6 C19 N4 -165.23(19) . . . . ?
C1 C6 C19 N2 -54.7(3) . . . . ?
C7 C6 C19 N2 -175.72(19) . . . . ?
C13 C6 C19 N2 69.4(2) . . . . ?
N1 N2 C20 C21 -2.2(3) . . . . ?
C19 N2 C20 C21 -175.8(2) . . . . ?
N1 N2 C20 C23 173.1(2) . . . . ?
C19 N2 C20 C23 -0.5(4) . . . . ?
N2 C20 C21 C22 1.3(3) . . . . ?
C23 C20 C21 C22 -173.7(2) . . . . ?
N2 N1 C22 C21 -1.2(3) . . . . ?
Fe1 N1 C22 C21 -167.76(17) . . . . ?
N2 N1 C22 C26 179.2(2) . . . . ?
Fe1 N1 C22 C26 12.7(4) . . . . ?
C20 C21 C22 N1 -0.1(3) . . . . ?
C20 C21 C22 C26 179.5(2) . . . . ?
N2 C20 C23 C24 121.2(3) . . . . ?
C21 C20 C23 C24 -64.6(3) . . . . ?
N2 C20 C23 C25 -116.0(3) . . . . ?
C21 C20 C23 C25 58.1(3) . . . . ?
N1 C22 C26 C28 147.6(2) . . . . ?
C21 C22 C26 C28 -31.8(4) . . . . ?
N1 C22 C26 C27 -88.4(3) . . . . ?
C21 C22 C26 C27 92.2(3) . . . . ?
N4 N3 C29 C30 0.8(3) . . . . ?
Fe1 N3 C29 C30 -151.70(18) . . . . ?
N4 N3 C29 C32 -178.9(2) . . . . ?
Fe1 N3 C29 C32 28.6(3) . . . . ?
N3 C29 C30 C31 0.7(3) . . . . ?
C32 C29 C30 C31 -179.6(2) . . . . ?
N3 N4 C31 C30 2.5(3) . . . . ?
C19 N4 C31 C30 -175.7(2) . . . . ?
N3 N4 C31 C35 -176.8(2) . . . . ?
C19 N4 C31 C35 5.0(4) . . . . ?
C29 C30 C31 N4 -1.9(3) . . . . ?
C29 C30 C31 C35 177.4(2) . . . . ?
N3 C29 C32 C33 64.2(3) . . . . ?
C30 C29 C32 C33 -115.5(3) . . . . ?
N3 C29 C32 C34 -171.7(2) . . . . ?
C30 C29 C32 C34 8.7(4) . . . . ?
N4 C31 C35 C36 -82.7(3) . . . . ?
C30 C31 C35 C36 98.2(3) . . . . ?
N4 C31 C35 C37 153.9(2) . . . . ?
C30 C31 C35 C37 -25.2(4) . . . . ?
Fe1 O1 C38 C41 -70.0(4) . . . . ?
Fe1 O1 C38 C39 50.2(4) . . . . ?
Fe1 O1 C38 C40 170.8(2) . . . . ?
